data_4068568
loop_
_publ_author_name
'Chen, Chien-Kai'
'Tong, Hung-Chun'
'Chen Hsu, Chih-Yung'
'Lee, Chia-Yi'
'Fong, Yih Hsuan'
'Chuang, Yao-Shun'
'Lo, Yih-Hsing'
'Lin, Ying-Chih'
'Wang, Yu'

_publ_section_title
;
 Synthesis and Reactivity of Ruthenium Azido Complexes Containing a
 Hydridotris(pyrazolyl)borate Ligand and Dimerization of Terminal Alkynes
 in Organic and Aqueous Media
;
_journal_issue 12
_journal_name_full Organometallics
_journal_page_first 3358
_journal_paper_doi 10.1021/om800952t
_journal_volume 28
_journal_year 2009
_chemical_formula_moiety 'C40 H27 B Cl2 N17 P Ru'
_chemical_formula_sum 'C40 H27 B Cl2 N17 P Ru'
_chemical_formula_weight 959.54
_chemical_name_systematic
;
 ?
;
_space_group_IT_number 14
_symmetry_cell_setting monoclinic
_symmetry_space_group_name_Hall '-P 2ybc'
_symmetry_space_group_name_H-M 'P 1 21/c 1'
_atom_sites_solution_hydrogens geom
_atom_sites_solution_primary direct
_atom_sites_solution_secondary difmap
_audit_creation_method SHELXL-97
_cell_angle_alpha 90.00
_cell_angle_beta 110.051(5)
_cell_angle_gamma 90.00
_cell_formula_units_Z 4
_cell_length_a 16.0435(12)
_cell_length_b 13.2513(12)
_cell_length_c 21.3258(17)
_cell_measurement_reflns_used 0
_cell_measurement_temperature 200(2)
_cell_measurement_theta_max 0
_cell_measurement_theta_min 0
_cell_volume 4259.0(6)
_computing_molecular_graphics 'Ortep-3 for Windows (Farrugia, 1997)'
_computing_publication_material 'WinGX publication routines (Farrugia, 1999)'
_computing_structure_refinement 'SHELXL-97 (Sheldrick, 1997)'
_computing_structure_solution 'SHELXS-86 (Sheldrick, 1986)'
_diffrn_ambient_temperature 200(2)
_diffrn_measured_fraction_theta_full 0.996
_diffrn_measured_fraction_theta_max 0.996
_diffrn_radiation_monochromator graphite
_diffrn_radiation_source 'fine-focus sealed tube'
_diffrn_radiation_type MoK\a
_diffrn_radiation_wavelength 0.71073
_diffrn_reflns_av_R_equivalents 0.0957
_diffrn_reflns_av_sigmaI/netI 0.1530
_diffrn_reflns_limit_h_max 19
_diffrn_reflns_limit_h_min -19
_diffrn_reflns_limit_k_max 15
_diffrn_reflns_limit_k_min -9
_diffrn_reflns_limit_l_max 25
_diffrn_reflns_limit_l_min -25
_diffrn_reflns_number 29686
_diffrn_reflns_theta_full 25.02
_diffrn_reflns_theta_max 25.02
_diffrn_reflns_theta_min 1.35
_exptl_absorpt_coefficient_mu 0.584
_exptl_absorpt_correction_T_max 0.9827
_exptl_absorpt_correction_T_min 0.8822
_exptl_absorpt_correction_type multi-scan
_exptl_crystal_colour black
_exptl_crystal_density_diffrn 1.496
_exptl_crystal_density_method 'not measured'
_exptl_crystal_description prism
_exptl_crystal_F_000 1936
_exptl_crystal_size_max 0.22
_exptl_crystal_size_mid 0.16
_exptl_crystal_size_min 0.03
_refine_diff_density_max 1.081
_refine_diff_density_min -0.820
_refine_diff_density_rms 0.115
_refine_ls_extinction_method none
_refine_ls_goodness_of_fit_ref 1.003
_refine_ls_hydrogen_treatment fixed
_refine_ls_matrix_type full
_refine_ls_number_parameters 559
_refine_ls_number_reflns 7481
_refine_ls_number_restraints 0
_refine_ls_restrained_S_all 1.003
_refine_ls_R_factor_all 0.1557
_refine_ls_R_factor_gt 0.0668
_refine_ls_shift/su_max 0.014
_refine_ls_shift/su_mean 0.000
_refine_ls_structure_factor_coef Fsqd
_refine_ls_weighting_details 'calc w=1/[\s^2^(Fo^2^)+(0.0712P)^2^+4.6278P] where P=(Fo^2^+2Fc^2^)/3'
_refine_ls_weighting_scheme calc
_refine_ls_wR_factor_gt 0.1328
_refine_ls_wR_factor_ref 0.1669
_reflns_number_gt 4073
_reflns_number_total 7481
_reflns_threshold_expression >2sigma(I)
_cod_data_source_file om800952t_si_002.cif
_cod_data_source_block a9157
_cod_original_sg_symbol_H-M 'P 21/c'
_cod_database_code 4068568

loop_
_symmetry_equiv_pos_as_xyz
'x, y, z'
'-x, y+1/2, -z+1/2'
'-x, -y, -z'
'x, -y-1/2, z-1/2'

loop_
_atom_site_label
_atom_site_type_symbol
_atom_site_fract_x
_atom_site_fract_y
_atom_site_fract_z
_atom_site_U_iso_or_equiv
_atom_site_adp_type
_atom_site_occupancy
_atom_site_symmetry_multiplicity
_atom_site_calc_flag
_atom_site_refinement_flags
B1 B 0.2890(6) -0.0096(7) 0.6916(4) 0.040(2) Uani 1 1 d .
H1' H 0.3155 -0.0340 0.6582 0.048 Uiso 1 1 calc R
C1 C 0.2637(5) 0.2551(7) 0.7242(4) 0.047(2) Uani 1 1 d .
H1 H 0.2450 0.3091 0.7455 0.056 Uiso 1 1 calc R
C2 C 0.3051(6) 0.2661(8) 0.6774(4) 0.062(3) Uani 1 1 d .
H2 H 0.3197 0.3276 0.6607 0.075 Uiso 1 1 calc R
C3 C 0.3208(6) 0.1712(8) 0.6602(4) 0.057(2) Uani 1 1 d .
H3 H 0.3488 0.1540 0.6289 0.068 Uiso 1 1 calc R
C4 C 0.3745(4) -0.0673(6) 0.8674(4) 0.0365(18) Uani 1 1 d .
H4 H 0.3731 -0.0629 0.9115 0.044 Uiso 1 1 calc R
C5 C 0.4369(5) -0.1229(6) 0.8494(4) 0.048(2) Uani 1 1 d .
H5 H 0.4848 -0.1619 0.8775 0.058 Uiso 1 1 calc R
C6 C 0.4135(4) -0.1083(6) 0.7826(4) 0.043(2) Uani 1 1 d .
H6 H 0.4433 -0.1360 0.7551 0.051 Uiso 1 1 calc R
C7 C 0.0630(5) -0.0463(5) 0.6820(3) 0.0363(19) Uani 1 1 d .
H7 H 0.0163 -0.0385 0.6995 0.044 Uiso 1 1 calc R
C8 C 0.0531(5) -0.0890(6) 0.6209(4) 0.042(2) Uani 1 1 d .
H8 H 0.0004 -0.1155 0.5892 0.050 Uiso 1 1 calc R
C9 C 0.1345(5) -0.0850(6) 0.6159(3) 0.044(2) Uani 1 1 d .
H9 H 0.1493 -0.1083 0.5789 0.053 Uiso 1 1 calc R
C10 C 0.3936(4) 0.1962(6) 0.9130(3) 0.0332(18) Uani 1 1 d .
C11 C 0.4315(4) 0.1820(6) 0.8648(4) 0.0366(19) Uani 1 1 d .
H11 H 0.3977 0.1527 0.8232 0.044 Uiso 1 1 calc R
C12 C 0.5191(5) 0.2102(7) 0.8768(5) 0.061(3) Uani 1 1 d .
H12 H 0.5445 0.2017 0.8429 0.073 Uiso 1 1 calc R
C13 C 0.5684(6) 0.2500(7) 0.9369(6) 0.073(3) Uani 1 1 d .
H13 H 0.6282 0.2691 0.9445 0.087 Uiso 1 1 calc R
C14 C 0.5334(5) 0.2629(8) 0.9865(5) 0.072(3) Uani 1 1 d .
H14 H 0.5690 0.2889 1.0288 0.087 Uiso 1 1 calc R
C15 C 0.4447(5) 0.2375(7) 0.9741(4) 0.054(2) Uani 1 1 d .
H15 H 0.4190 0.2484 1.0077 0.065 Uiso 1 1 calc R
C16 C 0.2708(4) 0.1031(5) 0.9700(3) 0.0288(17) Uani 1 1 d .
C17 C 0.3414(5) 0.0531(6) 1.0152(3) 0.041(2) Uani 1 1 d .
H17 H 0.3977 0.0529 1.0096 0.049 Uiso 1 1 calc R
C18 C 0.3300(6) 0.0026(6) 1.0693(4) 0.050(2) Uani 1 1 d .
H18 H 0.3787 -0.0307 1.1011 0.061 Uiso 1 1 calc R
C19 C 0.2488(7) 0.0017(6) 1.0761(4) 0.056(2) Uani 1 1 d .
H19 H 0.2413 -0.0324 1.1130 0.067 Uiso 1 1 calc R
C20 C 0.1778(6) 0.0488(7) 1.0308(4) 0.050(2) Uani 1 1 d .
H20 H 0.1211 0.0461 1.0355 0.061 Uiso 1 1 calc R
C21 C 0.1892(5) 0.1001(6) 0.9781(3) 0.038(2) Uani 1 1 d .
H21 H 0.1401 0.1340 0.9470 0.045 Uiso 1 1 calc R
C22 C 0.2328(4) 0.2931(6) 0.9052(3) 0.0298(17) Uani 1 1 d .
C23 C 0.1903(5) 0.3525(6) 0.8507(4) 0.045(2) Uani 1 1 d .
H23 H 0.1749 0.3257 0.8069 0.054 Uiso 1 1 calc R
C24 C 0.1701(5) 0.4526(7) 0.8604(5) 0.058(2) Uani 1 1 d .
H24 H 0.1425 0.4944 0.8228 0.069 Uiso 1 1 calc R
C25 C 0.1889(6) 0.4901(7) 0.9216(5) 0.064(3) Uani 1 1 d .
H25 H 0.1788 0.5596 0.9273 0.077 Uiso 1 1 calc R
C26 C 0.2216(7) 0.4312(8) 0.9745(5) 0.087(3) Uani 1 1 d .
H26 H 0.2298 0.4569 1.0178 0.105 Uiso 1 1 calc R
C27 C 0.2441(6) 0.3319(7) 0.9668(4) 0.071(3) Uani 1 1 d .
H27 H 0.2677 0.2902 1.0051 0.085 Uiso 1 1 calc R
C28 C -0.0347(5) 0.1866(6) 0.7761(4) 0.041(2) Uani 1 1 d .
C29 C -0.1124(6) 0.1918(6) 0.8051(6) 0.077(4) Uani 1 1 d .
C30 C -0.0839(5) 0.1646(6) 0.8792(4) 0.0344(19) Uani 1 1 d .
C31 C -0.1884(8) 0.2107(8) 0.7710(6) 0.083(3) Uani 1 1 d .
C32 C -0.2528(6) 0.2111(7) 0.8068(4) 0.060(3) Uani 1 1 d .
C33 C -0.2177(5) 0.2250(6) 0.6990(4) 0.041(2) Uani 1 1 d .
C34 C 0.1312(4) -0.0806(6) 0.8766(3) 0.0299(17) Uani 1 1 d .
C35 C 0.0938(5) -0.1510(6) 0.9111(3) 0.0334(18) Uani 1 1 d .
C36 C 0.1540(5) -0.2145(7) 0.9602(4) 0.040(2) Uani 1 1 d .
C37 C 0.0055(5) -0.1616(6) 0.8962(3) 0.0364(19) Uani 1 1 d .
C38 C -0.0306(5) -0.2388(7) 0.9271(4) 0.047(2) Uani 1 1 d .
C39 C -0.0568(5) -0.0986(6) 0.8472(4) 0.040(2) Uani 1 1 d .
C40 C 0.5801(8) 0.5148(12) 0.1230(8) 0.156(6) Uani 1 1 d .
H40A H 0.6224 0.4850 0.1035 0.188 Uiso 1 1 calc R
H40B H 0.5790 0.5886 0.1156 0.188 Uiso 1 1 calc R
Cl1 Cl 0.4761(3) 0.4668(4) 0.0819(3) 0.197(2) Uani 1 1 d .
Cl2 Cl 0.6177(4) 0.4918(5) 0.2073(3) 0.231(3) Uani 1 1 d .
N1 N 0.2539(3) 0.1571(5) 0.7350(3) 0.0330(15) Uani 1 1 d .
N2 N 0.2900(4) 0.1063(5) 0.6948(3) 0.0390(16) Uani 1 1 d .
N3 N 0.3178(3) -0.0217(4) 0.8149(3) 0.0265(13) Uani 1 1 d .
N4 N 0.3421(3) -0.0492(4) 0.7617(3) 0.0325(15) Uani 1 1 d .
N5 N 0.1465(3) -0.0173(4) 0.7134(2) 0.0277(14) Uani 1 1 d .
N6 N 0.1922(4) -0.0427(5) 0.6720(3) 0.0358(16) Uani 1 1 d .
N7 N 0.0910(3) 0.1475(4) 0.7761(2) 0.0226(13) Uani 1 1 d .
N8 N 0.0487(3) 0.1946(5) 0.7186(3) 0.0322(15) Uani 1 1 d .
N9 N -0.0318(4) 0.2193(5) 0.7176(3) 0.0447(17) Uani 1 1 d .
N10 N 0.0399(4) 0.1437(4) 0.8136(3) 0.0317(14) Uani 1 1 d .
N11 N -0.0563(4) 0.1403(6) 0.9323(3) 0.056(2) Uani 1 1 d .
N12 N -0.3103(4) 0.2150(6) 0.8239(3) 0.063(2) Uani 1 1 d .
N13 N -0.2522(4) 0.2368(6) 0.6461(3) 0.055(2) Uani 1 1 d .
N14 N 0.1619(3) -0.0232(4) 0.8501(2) 0.0244(13) Uani 1 1 d .
N15 N 0.2000(4) -0.2672(6) 0.9994(3) 0.054(2) Uani 1 1 d .
N16 N -0.0614(5) -0.2990(6) 0.9503(4) 0.070(2) Uani 1 1 d .
N17 N -0.1054(5) -0.0478(6) 0.8095(3) 0.058(2) Uani 1 1 d .
P1 P 0.27606(11) 0.16700(14) 0.89518(8) 0.0260(4) Uani 1 1 d .
Ru1 Ru 0.20759(3) 0.06954(4) 0.79899(2) 0.02310(18) Uani 1 1 d .

loop_
_atom_site_aniso_label
_atom_site_aniso_U_11
_atom_site_aniso_U_22
_atom_site_aniso_U_33
_atom_site_aniso_U_23
_atom_site_aniso_U_13
_atom_site_aniso_U_12
B1 0.051(5) 0.043(6) 0.040(6) -0.011(5) 0.032(5) 0.006(5)
C1 0.059(5) 0.032(6) 0.056(5) 0.013(4) 0.027(4) 0.008(4)
C2 0.096(7) 0.048(7) 0.069(6) 0.025(5) 0.060(6) 0.002(5)
C3 0.075(6) 0.059(7) 0.056(6) 0.008(5) 0.046(5) -0.002(5)
C4 0.035(4) 0.029(5) 0.044(4) -0.006(4) 0.011(4) -0.003(4)
C5 0.029(4) 0.041(6) 0.061(6) -0.002(5) 0.000(4) 0.011(4)
C6 0.029(4) 0.043(6) 0.058(5) -0.010(4) 0.018(4) 0.005(4)
C7 0.036(4) 0.032(5) 0.037(4) -0.002(4) 0.007(3) 0.005(4)
C8 0.046(5) 0.027(5) 0.045(5) -0.009(4) 0.005(4) -0.003(4)
C9 0.065(5) 0.043(6) 0.021(4) -0.005(4) 0.010(4) 0.007(4)
C10 0.030(4) 0.027(5) 0.038(4) -0.001(4) 0.005(4) -0.002(3)
C11 0.025(4) 0.029(5) 0.056(5) 0.005(4) 0.013(4) 0.001(3)
C12 0.041(5) 0.055(7) 0.093(7) 0.003(6) 0.033(5) 0.000(5)
C13 0.033(5) 0.053(7) 0.128(9) -0.006(7) 0.023(6) -0.009(5)
C14 0.037(5) 0.088(9) 0.077(7) -0.007(6) 0.001(5) -0.016(5)
C15 0.043(5) 0.058(7) 0.059(6) -0.006(5) 0.014(4) -0.013(4)
C16 0.036(4) 0.027(5) 0.019(3) -0.002(3) 0.003(3) -0.001(3)
C17 0.050(5) 0.036(6) 0.032(4) -0.006(4) 0.008(4) -0.001(4)
C18 0.065(6) 0.038(6) 0.042(5) 0.003(4) 0.012(4) 0.016(5)
C19 0.101(7) 0.033(6) 0.036(5) 0.002(4) 0.027(5) -0.018(5)
C20 0.061(5) 0.056(7) 0.040(5) -0.004(5) 0.024(4) -0.007(5)
C21 0.047(5) 0.040(6) 0.026(4) 0.001(4) 0.012(3) 0.000(4)
C22 0.037(4) 0.027(5) 0.024(4) -0.002(4) 0.009(3) 0.002(3)
C23 0.056(5) 0.043(6) 0.039(5) -0.008(4) 0.020(4) -0.006(4)
C24 0.065(6) 0.037(7) 0.068(6) 0.011(5) 0.020(5) 0.012(5)
C25 0.087(7) 0.037(6) 0.057(6) -0.013(5) 0.010(5) 0.016(5)
C26 0.142(10) 0.058(8) 0.056(6) -0.018(6) 0.027(6) 0.029(7)
C27 0.119(8) 0.047(7) 0.041(5) 0.004(5) 0.020(5) 0.031(6)
C28 0.026(4) 0.025(5) 0.082(6) -0.001(5) 0.030(4) 0.000(3)
C29 0.048(6) 0.010(5) 0.142(10) -0.008(6) -0.008(6) 0.011(4)
C30 0.037(4) 0.032(5) 0.035(5) -0.002(4) 0.014(4) 0.009(4)
C31 0.091(8) 0.047(7) 0.100(9) -0.008(6) 0.018(7) -0.015(6)
C32 0.059(5) 0.061(7) 0.085(7) 0.004(5) 0.056(5) 0.000(5)
C33 0.055(5) 0.038(5) 0.038(5) 0.004(5) 0.026(4) 0.003(4)
C34 0.041(4) 0.021(5) 0.031(4) 0.002(4) 0.016(3) 0.004(4)
C35 0.045(5) 0.026(5) 0.032(4) -0.001(4) 0.017(4) 0.000(4)
C36 0.044(5) 0.039(6) 0.039(5) -0.002(4) 0.016(4) -0.008(4)
C37 0.048(5) 0.036(5) 0.027(4) -0.006(4) 0.015(4) -0.006(4)
C38 0.049(5) 0.054(7) 0.041(5) -0.002(5) 0.020(4) -0.011(4)
C39 0.049(5) 0.035(6) 0.035(4) -0.009(4) 0.013(4) -0.011(4)
C40 0.134(11) 0.142(15) 0.195(16) 0.022(13) 0.059(11) -0.053(11)
Cl1 0.232(5) 0.163(5) 0.252(5) -0.069(4) 0.156(4) -0.091(4)
Cl2 0.336(8) 0.172(6) 0.180(5) 0.042(4) 0.081(5) 0.058(5)
N1 0.038(3) 0.032(4) 0.035(3) -0.006(3) 0.020(3) 0.002(3)
N2 0.054(4) 0.034(4) 0.039(4) 0.002(3) 0.030(3) 0.002(3)
N3 0.027(3) 0.029(4) 0.025(3) -0.004(3) 0.011(3) -0.001(3)
N4 0.032(3) 0.030(4) 0.037(3) -0.006(3) 0.014(3) 0.003(3)
N5 0.029(3) 0.026(4) 0.028(3) 0.000(3) 0.010(3) 0.003(3)
N6 0.039(3) 0.043(5) 0.029(3) -0.001(3) 0.016(3) 0.004(3)
N7 0.021(3) 0.027(4) 0.023(3) 0.000(3) 0.011(2) 0.000(3)
N8 0.032(3) 0.035(4) 0.029(3) 0.013(3) 0.010(3) 0.012(3)
N9 0.036(4) 0.040(5) 0.054(4) 0.016(4) 0.011(3) 0.008(3)
N10 0.037(3) 0.027(4) 0.038(3) -0.001(3) 0.023(3) 0.002(3)
N11 0.076(5) 0.057(6) 0.041(4) 0.004(4) 0.028(4) -0.014(4)
N12 0.052(4) 0.075(6) 0.077(5) 0.030(5) 0.040(4) 0.017(4)
N13 0.049(4) 0.061(6) 0.046(4) 0.009(4) 0.005(4) 0.011(4)
N14 0.033(3) 0.020(4) 0.022(3) -0.002(3) 0.011(3) 0.001(3)
N15 0.056(4) 0.058(6) 0.049(4) 0.011(4) 0.017(4) 0.001(4)
N16 0.087(5) 0.066(6) 0.069(5) 0.006(5) 0.041(4) -0.026(5)
N17 0.063(5) 0.056(6) 0.052(5) -0.006(4) 0.015(4) -0.004(4)
P1 0.0256(9) 0.0249(12) 0.0271(10) -0.0001(9) 0.0086(8) -0.0013(8)
Ru1 0.0254(3) 0.0226(3) 0.0228(3) 0.0006(3) 0.0102(2) 0.0014(3)

loop_
_atom_type_symbol
_atom_type_description
_atom_type_scat_dispersion_real
_atom_type_scat_dispersion_imag
_atom_type_scat_source
C C 0.0033 0.0016 'International Tables Vol C Tables 4.2.6.8 and 6.1.1.4'
H H 0.0000 0.0000 'International Tables Vol C Tables 4.2.6.8 and 6.1.1.4'
N N 0.0061 0.0033 'International Tables Vol C Tables 4.2.6.8 and 6.1.1.4'
O O 0.0106 0.0060 'International Tables Vol C Tables 4.2.6.8 and 6.1.1.4'
P P 0.1023 0.0942 'International Tables Vol C Tables 4.2.6.8 and 6.1.1.4'
Ru Ru -1.2594 0.8363 'International Tables Vol C Tables 4.2.6.8 and 6.1.1.4'
B B 0.0013 0.0007 'International Tables Vol C Tables 4.2.6.8 and 6.1.1.4'
Cl Cl 0.1484 0.1585 'International Tables Vol C Tables 4.2.6.8 and 6.1.1.4'

loop_
_geom_angle_atom_site_label_1
_geom_angle_atom_site_label_2
_geom_angle_atom_site_label_3
_geom_angle
N6 B1 N4 109.9(6)
N6 B1 N2 107.0(6)
N4 B1 N2 107.7(6)
N6 B1 H1' 110.7
N4 B1 H1' 110.7
N2 B1 H1' 110.7
N1 C1 C2 109.9(8)
N1 C1 H1 125.1
C2 C1 H1 125.1
C3 C2 C1 106.1(8)
C3 C2 H2 126.9
C1 C2 H2 126.9
N2 C3 C2 108.0(7)
N2 C3 H3 126.0
C2 C3 H3 126.0
N3 C4 C5 111.0(6)
N3 C4 H4 124.5
C5 C4 H4 124.5
C6 C5 C4 104.3(7)
C6 C5 H5 127.8
C4 C5 H5 127.8
N4 C6 C5 109.4(7)
N4 C6 H6 125.3
C5 C6 H6 125.3
N5 C7 C8 111.3(7)
N5 C7 H7 124.3
C8 C7 H7 124.3
C9 C8 C7 104.9(7)
C9 C8 H8 127.5
C7 C8 H8 127.5
C8 C9 N6 109.5(6)
C8 C9 H9 125.3
N6 C9 H9 125.3
C11 C10 C15 119.0(6)
C11 C10 P1 120.2(5)
C15 C10 P1 120.7(6)
C10 C11 C12 120.2(7)
C10 C11 H11 119.9
C12 C11 H11 119.9
C13 C12 C11 120.2(8)
C13 C12 H12 119.9
C11 C12 H12 119.9
C12 C13 C14 121.1(8)
C12 C13 H13 119.4
C14 C13 H13 119.4
C13 C14 C15 119.0(9)
C13 C14 H14 120.5
C15 C14 H14 120.5
C10 C15 C14 120.4(8)
C10 C15 H15 119.8
C14 C15 H15 119.8
C17 C16 C21 119.1(6)
C17 C16 P1 124.0(5)
C21 C16 P1 116.8(5)
C16 C17 C18 119.8(7)
C16 C17 H17 120.1
C18 C17 H17 120.1
C19 C18 C17 119.6(7)
C19 C18 H18 120.2
C17 C18 H18 120.2
C18 C19 C20 121.1(8)
C18 C19 H19 119.4
C20 C19 H19 119.4
C19 C20 C21 119.4(8)
C19 C20 H20 120.3
C21 C20 H20 120.3
C20 C21 C16 120.9(7)
C20 C21 H21 119.6
C16 C21 H21 119.6
C27 C22 C23 117.5(7)
C27 C22 P1 121.4(6)
C23 C22 P1 121.0(5)
C22 C23 C24 119.4(7)
C22 C23 H23 120.3
C24 C23 H23 120.3
C25 C24 C23 120.9(8)
C25 C24 H24 119.6
C23 C24 H24 119.6
C26 C25 C24 120.4(9)
C26 C25 H25 119.8
C24 C25 H25 119.8
C25 C26 C27 120.0(9)
C25 C26 H26 120.0
C27 C26 H26 120.0
C22 C27 C26 121.2(8)
C22 C27 H27 119.4
C26 C27 H27 119.4
N10 C28 N9 112.9(6)
N10 C28 C29 117.3(8)
N9 C28 C29 129.8(7)
C31 C29 C30 123.5(11)
C31 C29 C28 122.9(11)
C30 C29 C28 113.5(7)
N11 C30 C29 173.2(8)
C29 C31 C33 123.7(11)
C29 C31 C32 115.3(11)
C33 C31 C32 120.9(9)
N12 C32 C31 168.9(10)
N13 C33 C31 168.9(9)
N14 C34 C35 178.7(7)
C37 C35 C36 120.1(7)
C37 C35 C34 122.4(7)
C36 C35 C34 117.4(6)
N15 C36 C35 177.9(8)
C35 C37 C39 121.4(7)
C35 C37 C38 121.4(7)
C39 C37 C38 117.2(7)
N16 C38 C37 178.1(9)
N17 C39 C37 178.8(9)
Cl2 C40 Cl1 113.5(8)
Cl2 C40 H40A 108.9
Cl1 C40 H40A 108.9
Cl2 C40 H40B 108.9
Cl1 C40 H40B 108.9
H40A C40 H40B 107.7
C1 N1 N2 105.7(6)
C1 N1 Ru1 137.1(5)
N2 N1 Ru1 117.0(5)
C3 N2 N1 110.3(6)
C3 N2 B1 128.3(7)
N1 N2 B1 121.4(6)
C4 N3 N4 105.7(5)
C4 N3 Ru1 135.0(5)
N4 N3 Ru1 119.3(4)
C6 N4 N3 109.6(6)
C6 N4 B1 130.8(6)
N3 N4 B1 119.7(5)
C7 N5 N6 105.9(5)
C7 N5 Ru1 133.3(5)
N6 N5 Ru1 120.1(4)
C9 N6 N5 108.4(5)
C9 N6 B1 132.9(6)
N5 N6 B1 118.3(5)
N10 N7 N8 110.2(5)
N10 N7 Ru1 122.7(4)
N8 N7 Ru1 126.3(4)
N9 N8 N7 108.3(5)
N8 N9 C28 104.6(5)
C28 N10 N7 103.8(6)
C34 N14 Ru1 175.6(5)
C10 P1 C16 105.5(3)
C10 P1 C22 100.7(3)
C16 P1 C22 100.7(3)
C10 P1 Ru1 115.9(2)
C16 P1 Ru1 111.0(2)
C22 P1 Ru1 121.0(2)
N14 Ru1 N7 87.9(2)
N14 Ru1 N3 90.2(2)
N7 Ru1 N3 173.6(2)
N14 Ru1 N5 89.3(2)
N7 Ru1 N5 87.3(2)
N3 Ru1 N5 86.6(2)
N14 Ru1 N1 173.4(2)
N7 Ru1 N1 93.6(2)
N3 Ru1 N1 87.5(2)
N5 Ru1 N1 84.4(2)
N14 Ru1 P1 90.64(15)
N7 Ru1 P1 92.65(15)
N3 Ru1 P1 93.45(15)
N5 Ru1 P1 179.92(17)
N1 Ru1 P1 95.70(16)

loop_
_geom_bond_atom_site_label_1
_geom_bond_atom_site_label_2
_geom_bond_distance
B1 N6 1.528(10)
B1 N4 1.537(10)
B1 N2 1.537(11)
B1 H1' 1.0000
C1 N1 1.338(9)
C1 C2 1.383(10)
C1 H1 0.9500
C2 C3 1.359(11)
C2 H2 0.9500
C3 N2 1.334(9)
C3 H3 0.9500
C4 N3 1.323(8)
C4 C5 1.398(9)
C4 H4 0.9500
C5 C6 1.356(10)
C5 H5 0.9500
C6 N4 1.331(8)
C6 H6 0.9500
C7 N5 1.332(8)
C7 C8 1.380(9)
C7 H7 0.9500
C8 C9 1.347(10)
C8 H8 0.9500
C9 N6 1.358(8)
C9 H9 0.9500
C10 C11 1.375(9)
C10 C15 1.392(10)
C10 P1 1.833(7)
C11 C12 1.390(9)
C11 H11 0.9500
C12 C13 1.360(12)
C12 H12 0.9500
C13 C14 1.368(12)
C13 H13 0.9500
C14 C15 1.398(10)
C14 H14 0.9500
C15 H15 0.9500
C16 C17 1.380(9)
C16 C21 1.380(9)
C16 P1 1.833(7)
C17 C18 1.399(10)
C17 H17 0.9500
C18 C19 1.359(11)
C18 H18 0.9500
C19 C20 1.366(11)
C19 H19 0.9500
C20 C21 1.378(10)
C20 H20 0.9500
C21 H21 0.9500
C22 C27 1.363(10)
C22 C23 1.375(10)
C22 P1 1.850(7)
C23 C24 1.398(11)
C23 H23 0.9500
C24 C25 1.330(11)
C24 H24 0.9500
C25 C26 1.323(12)
C25 H25 0.9500
C26 C27 1.390(12)
C26 H26 0.9500
C27 H27 0.9500
C28 N10 1.319(9)
C28 N9 1.336(9)
C28 C29 1.571(12)
C29 C31 1.213(11)
C29 C30 1.529(13)
C30 N11 1.113(8)
C31 C33 1.456(12)
C31 C32 1.480(13)
C32 N12 1.104(8)
C33 N13 1.083(8)
C34 N14 1.153(8)
C34 C35 1.440(10)
C35 C37 1.350(9)
C35 C36 1.430(11)
C36 N15 1.143(9)
C37 C39 1.440(11)
C37 C38 1.441(11)
C38 N16 1.137(9)
C39 N17 1.131(9)
C40 Cl2 1.718(14)
C40 Cl1 1.718(13)
C40 H40A 0.9900
C40 H40B 0.9900
N1 N2 1.365(7)
N1 Ru1 2.111(6)
N3 N4 1.371(7)
N3 Ru1 2.071(5)
N5 N6 1.369(7)
N5 Ru1 2.095(5)
N7 N10 1.329(6)
N7 N8 1.335(7)
N7 Ru1 2.044(5)
N8 N9 1.326(7)
N14 Ru1 1.946(6)
P1 Ru1 2.3532(18)
